data_7009862
loop_
_publ_author_name
'Turner, Scott S.'
'Le Pevelen, Delphine'
'Day, Peter'
'Prout, Keith'

_publ_section_title
;
 TTF based charge transfer salts of [Cr(NCS)4(phen)]&#x2212;: bulk
 magnetic order and crystal structures of the TTF, TMTTF
 (tetramethyltetrathiafulvalene) and TMTSF
 (tetramethyltetraselenafulvalene) derivatives&#x200A;&#x2020;
;
_journal_issue 16
_journal_name_full 'Journal of the Chemical Society, Dalton Transactions'
_journal_page_first 2739
_journal_paper_doi 10.1039/b004140h
_journal_year 2000
_chemical_compound_source 'see text'
_chemical_formula_moiety '2(C16 H8 Cr N6 S4), 3(C10 H12 Se4), C2 H2'
_chemical_formula_sum 'C64 H54 Cr2 N12 S8 Se12'
_chemical_formula_weight 2299.21
_chemical_melting_point ?
_chemical_name_systematic
;
 ?
;
_space_group_IT_number 14
_symmetry_cell_setting monoclinic
_symmetry_space_group_name_Hall '-P 2ybc'
_symmetry_space_group_name_H-M 'P 1 21/c 1'
_cell_angle_alpha 90
_cell_angle_beta 99.816(17)
_cell_angle_gamma 90
_cell_formula_units_Z 4
_cell_length_a 11.576(3)
_cell_length_b 43.097(19)
_cell_length_c 15.918(3)
_cell_measurement_temperature 293
_cell_volume 7825(4)
_computing_cell_refinement 'Stoe IPDS software (Stoe, 1996)'
_computing_data_collection 'Stoe IPDS software (Stoe, 1996)'
_computing_data_reduction 'XRED (Stoe, 1.08, 1996)'
_computing_publication_material 'PLATON (Spek, 1990)'
_computing_structure_refinement 'SHELXL-97 (Sheldrick, 1997)'
_computing_structure_solution 'SIR92 (Giacovazzo et al, 1992)'
_diffrn_ambient_temperature 293
_diffrn_radiation_monochromator graphite
_diffrn_radiation_type 'Cu K\a'
_diffrn_radiation_wavelength 1.54180
_diffrn_reflns_av_R_equivalents 0.0400
_diffrn_reflns_limit_h_max 14
_diffrn_reflns_limit_h_min 0
_diffrn_reflns_limit_k_max 0
_diffrn_reflns_limit_k_min -40
_diffrn_reflns_limit_l_max 19
_diffrn_reflns_limit_l_min -19
_diffrn_reflns_number 15663
_diffrn_reflns_reduction_process
;
 ?
;
_diffrn_reflns_theta_max 75.00
_diffrn_reflns_theta_min 0.00
_diffrn_standards_decay_% 6.03
_diffrn_standards_interval_count 0
_diffrn_standards_interval_time 0
_diffrn_standards_number 3
_exptl_absorpt_coefficient_mu 11.05
_exptl_absorpt_correction_T_max 0.840
_exptl_absorpt_correction_T_min 0.280
_exptl_absorpt_correction_type psi-scan
_exptl_absorpt_process_details '(North, Phillips & Mathews, 1968)'
_exptl_crystal_colour black
_exptl_crystal_density_diffrn 1.952
_exptl_crystal_density_method 'Not Measured'
_exptl_crystal_description plate
_exptl_crystal_F_000 4424
_exptl_crystal_size_max 0.450
_exptl_crystal_size_mid 0.220
_exptl_crystal_size_min 0.020
_refine_diff_density_max 1.260
_refine_diff_density_min -14.340
_refine_ls_abs_structure_details none
_refine_ls_abs_structure_Flack none
_refine_ls_extinction_method none
_refine_ls_goodness_of_fit_ref 1.026
_refine_ls_hydrogen_treatment 'H-atom refinement: see text '
_refine_ls_matrix_type full
_refine_ls_number_parameters 883
_refine_ls_number_reflns 8402
_refine_ls_number_restraints 0
_refine_ls_R_factor_gt 0.0542
_refine_ls_shift/su_max 0.014
_refine_ls_structure_factor_coef F
_refine_ls_weighting_scheme calc
_refine_ls_wR_factor_ref 0.0605
_reflns_number_gt 8402
_reflns_number_total 14718
_reflns_threshold_expression >3.00(i)
_cod_data_source_file b004140h.txt
_cod_data_source_block TMTSF3[Cr(NCS4phen]2solvt290K_III
_cod_depositor_comments
;
The following automatic conversions were performed:
'_symmetry_cell_setting' value 'Monoclinic' changed to 'monoclinic'
according to '/home/adriana/struct/CIF-dictionaries/cif_core.dic'
dictionary named 'cif_core.dic' version 2.4.1 from
2010-06-29.

'_exptl_absorpt_correction_type' value ' psi-scan' changed to
'psi-scan' according to
'/home/adriana/struct/CIF-dictionaries/cif_core.dic' dictionary named
'cif_core.dic' version 2.4.1 from
2010-06-29.

'_refine_ls_weighting_scheme' value 'calc ' changed to 'calc'
according to '/home/adriana/struct/CIF-dictionaries/cif_core.dic'
dictionary named 'cif_core.dic' version 2.4.1 from 2010-06-29.

Automatic conversion script
Id: cif_fix_enum 1555 2011-01-17 13:19:09Z saulius 

The following automatic conversions were performed:

'_chemical_melting_point' value 'not measured' was changed to '?' -
the value is undefined or not given.

Automatic conversion script
Id: cif_fix_values 1569 2011-02-09 13:29:24Z adriana 
;
_cod_original_sg_symbol_H-M 'P 21/c'
_cod_database_code 7009862

loop_
_symmetry_equiv_pos_as_xyz
x,y,z
-x,1/2+y,1/2-z
-x,-y,-z
x,1/2-y,1/2+z

loop_
_atom_site_aniso_label
_atom_site_aniso_U_11
_atom_site_aniso_U_22
_atom_site_aniso_U_33
_atom_site_aniso_U_23
_atom_site_aniso_U_13
_atom_site_aniso_U_12
Cr43 0.0413(7) 0.0399(8) 0.0433(8) 0.0053(6) 0.0136(6) 0.0005(6)
S46 0.126(3) 0.0433(16) 0.123(3) 0.0167(16) 0.064(2) 0.0248(16)
S49 0.0545(14) 0.0565(16) 0.110(2) 0.0077(15) 0.0414(15) 0.0004(12)
S63 0.098(3) 0.089(3) 0.126(3) -0.047(2) 0.013(2) -0.001(2)
S66 0.092(2) 0.138(3) 0.082(2) -0.004(2) 0.0409(19) -0.051(2)
N44 0.061(5) 0.047(5) 0.061(5) 0.014(4) 0.023(4) 0.015(4)
N47 0.047(4) 0.041(4) 0.058(5) 0.006(3) 0.016(4) -0.005(3)
N65 0.063(5) 0.078(7) 0.054(5) -0.007(5) 0.008(4) -0.008(5)
N68 0.056(5) 0.064(5) 0.045(4) 0.000(4) 0.020(4) 0.004(4)
N91 0.032(3) 0.046(4) 0.054(4) 0.021(3) 0.008(3) 0.001(3)
N98 0.038(4) 0.038(4) 0.044(4) 0.008(3) 0.011(3) 0.002(3)
C45 0.065(6) 0.035(6) 0.061(6) 0.002(4) 0.027(5) -0.003(4)
C48 0.046(5) 0.024(4) 0.056(5) 0.002(4) 0.015(4) -0.001(3)
C64 0.061(6) 0.066(7) 0.065(7) 0.000(6) 0.017(5) 0.004(5)
C67 0.054(6) 0.070(6) 0.039(5) -0.004(4) 0.016(4) -0.006(5)
C85 0.082(8) 0.059(7) 0.086(8) -0.007(6) 0.038(7) -0.015(6)
C86 0.065(7) 0.044(6) 0.105(9) 0.014(6) 0.035(7) 0.012(5)
C87 0.045(5) 0.049(6) 0.095(8) 0.017(6) 0.027(5) 0.000(4)
C88 0.052(6) 0.066(8) 0.117(11) 0.045(8) 0.023(7) 0.020(5)
C89 0.060(7) 0.077(9) 0.088(9) 0.051(7) 0.015(6) 0.019(6)
C90 0.050(6) 0.076(8) 0.071(7) 0.025(6) 0.014(5) 0.000(5)
C92 0.040(5) 0.033(5) 0.071(6) 0.019(4) 0.018(4) 0.005(3)
C93 0.038(4) 0.044(5) 0.050(5) 0.001(4) 0.016(4) -0.001(4)
C94 0.057(6) 0.044(6) 0.072(7) -0.003(5) 0.032(5) -0.010(4)
C95 0.058(6) 0.067(7) 0.061(6) 0.000(5) 0.018(5) -0.019(5)
C96 0.057(6) 0.075(8) 0.043(5) 0.011(5) 0.008(4) -0.005(5)
C97 0.043(5) 0.053(6) 0.048(5) 0.017(4) 0.012(4) 0.007(4)
Cr50 0.0372(7) 0.0356(8) 0.0457(8) 0.0015(6) 0.0116(6) 0.0003(6)
S53 0.0622(16) 0.0737(19) 0.122(3) 0.0348(17) 0.0536(17) 0.0164(14)
S56 0.110(3) 0.144(3) 0.0583(18) -0.001(2) -0.0050(17) -0.048(3)
S59 0.0633(15) 0.0427(14) 0.0889(19) 0.0150(13) 0.0017(14) -0.0015(11)
S60 0.0544(15) 0.0779(19) 0.0880(19) 0.0134(15) 0.0332(14) -0.0088(13)
N51 0.043(4) 0.048(5) 0.056(5) 0.002(3) 0.012(3) -0.007(3)
N54 0.057(5) 0.053(5) 0.058(5) -0.004(4) 0.006(4) -0.006(4)
N57 0.059(5) 0.035(4) 0.065(5) 0.005(4) 0.016(4) 0.008(4)
N62 0.042(4) 0.058(5) 0.052(4) 0.000(4) 0.014(3) 0.007(3)
N75 0.036(4) 0.037(4) 0.047(4) 0.005(3) 0.011(3) -0.001(3)
N84 0.037(4) 0.044(5) 0.050(4) 0.003(3) 0.015(3) -0.004(3)
C52 0.039(5) 0.041(5) 0.061(6) 0.015(4) 0.009(4) 0.006(4)
C55 0.061(6) 0.043(6) 0.058(6) 0.002(4) 0.012(5) -0.012(4)
C58 0.070(6) 0.031(5) 0.065(6) 0.006(4) 0.022(5) -0.003(4)
C61 0.038(4) 0.048(5) 0.038(4) 0.000(4) 0.005(4) 0.007(4)
C71 0.043(5) 0.043(6) 0.090(8) -0.003(5) 0.025(5) -0.010(4)
C72 0.047(5) 0.032(5) 0.099(8) 0.006(5) 0.021(5) -0.002(4)
C73 0.044(5) 0.047(6) 0.082(7) 0.022(5) 0.013(5) 0.003(4)
C74 0.045(5) 0.047(6) 0.057(6) 0.015(4) 0.011(4) 0.001(4)
C76 0.033(4) 0.037(5) 0.061(6) -0.002(4) 0.017(4) -0.007(3)
C77 0.031(4) 0.050(6) 0.048(5) -0.004(4) 0.013(4) -0.008(3)
C78 0.051(6) 0.066(7) 0.059(6) -0.011(5) 0.015(5) -0.015(5)
C79 0.087(8) 0.046(7) 0.076(7) -0.017(5) 0.030(6) -0.025(5)
C80 0.073(7) 0.042(6) 0.096(8) -0.019(6) 0.034(6) -0.019(5)
C81 0.069(7) 0.073(8) 0.056(6) -0.022(5) 0.019(5) -0.027(6)
C82 0.056(6) 0.088(9) 0.047(6) 0.008(5) 0.005(5) 0.002(5)
C83 0.047(5) 0.052(6) 0.048(5) 0.008(4) 0.008(4) 0.003(4)
Se1 0.0501(5) 0.0413(5) 0.0498(5) -0.0074(4) 0.0215(4) -0.0123(4)
Se4 0.0453(5) 0.0413(5) 0.0531(5) -0.0063(4) 0.0196(4) -0.0046(4)
Se7 0.0433(5) 0.0379(5) 0.0501(5) -0.0027(4) 0.0189(4) -0.0064(4)
Se10 0.0451(5) 0.0362(5) 0.0459(5) -0.0027(4) 0.0186(4) -0.0050(4)
C2 0.060(5) 0.040(5) 0.035(4) -0.008(3) 0.010(4) -0.006(4)
C3 0.057(5) 0.033(5) 0.037(4) -0.003(3) 0.007(4) -0.003(4)
C5 0.043(4) 0.037(5) 0.037(4) -0.012(3) 0.003(3) -0.007(3)
C6 0.041(4) 0.028(4) 0.038(4) -0.009(3) 0.011(3) -0.015(3)
C8 0.043(4) 0.031(4) 0.042(4) 0.001(3) 0.009(4) -0.001(3)
C9 0.049(5) 0.036(5) 0.040(4) -0.005(3) 0.019(4) -0.016(4)
C11 0.064(6) 0.040(5) 0.069(6) -0.014(4) 0.031(5) -0.015(4)
C12 0.050(5) 0.038(5) 0.051(5) 0.004(4) 0.015(4) -0.016(4)
C13 0.074(7) 0.055(7) 0.063(6) -0.011(5) 0.011(5) 0.008(5)
C14 0.091(8) 0.043(6) 0.060(6) 0.003(4) 0.022(6) -0.022(5)
Se15 0.0608(6) 0.0423(6) 0.0483(5) -0.0055(4) 0.0168(4) 0.0073(4)
Se17 0.0546(6) 0.0411(6) 0.0566(6) 0.0018(4) 0.0140(5) -0.0090(4)
Se23 0.0492(5) 0.0406(5) 0.0499(5) -0.0020(4) 0.0213(4) -0.0039(4)
Se26 0.0433(5) 0.0364(5) 0.0477(5) -0.0037(4) 0.0160(4) -0.0026(4)
C16 0.043(4) 0.040(5) 0.035(4) -0.009(3) 0.003(3) -0.001(4)
C18 0.085(7) 0.037(5) 0.044(5) -0.002(4) 0.000(5) 0.000(5)
C19 0.072(6) 0.036(5) 0.050(5) 0.000(4) 0.006(5) 0.006(4)
C20 0.109(9) 0.051(7) 0.064(7) -0.007(5) 0.012(6) 0.006(6)
C21 0.110(10) 0.048(7) 0.075(8) 0.016(5) -0.002(7) -0.022(6)
C22 0.039(4) 0.035(5) 0.042(4) -0.011(3) 0.010(3) -0.009(3)
C24 0.049(5) 0.036(5) 0.046(5) -0.004(4) 0.011(4) 0.001(4)
C25 0.042(4) 0.031(5) 0.050(5) 0.004(3) 0.011(4) -0.001(3)
C27 0.063(6) 0.033(5) 0.059(6) 0.002(4) 0.014(5) 0.007(4)
C28 0.070(6) 0.039(5) 0.056(5) 0.004(4) 0.020(5) -0.014(4)
Se29 0.0600(6) 0.0324(5) 0.0715(6) -0.0053(4) 0.0293(5) -0.0035(4)
Se31 0.0561(6) 0.0344(6) 0.0820(7) -0.0002(5) 0.0247(5) -0.0038(4)
C30 0.046(5) 0.042(6) 0.063(6) 0.001(4) 0.027(4) -0.004(4)
C32 0.044(5) 0.039(5) 0.080(7) -0.002(5) 0.034(5) -0.001(4)
C33 0.062(6) 0.038(5) 0.065(6) -0.009(4) 0.035(5) 0.002(4)
C34 0.072(7) 0.044(6) 0.073(7) -0.004(5) 0.023(6) -0.007(5)
C35 0.075(7) 0.038(6) 0.102(9) -0.010(5) 0.030(6) -0.014(5)
Se36 0.0492(5) 0.0426(6) 0.0491(5) -0.0043(4) 0.0176(4) 0.0042(4)
Se39 0.0506(5) 0.0455(6) 0.0495(5) -0.0026(4) 0.0180(4) 0.0003(4)
C37 0.052(5) 0.050(6) 0.041(5) 0.010(4) 0.010(4) 0.002(4)
C38 0.053(5) 0.048(5) 0.042(5) 0.013(4) 0.004(4) 0.010(4)
C40 0.039(4) 0.043(4) 0.035(4) -0.005(3) 0.004(3) 0.002(3)
C41 0.081(7) 0.042(6) 0.064(6) 0.014(5) 0.006(5) -0.004(5)
C42 0.086(7) 0.038(6) 0.065(6) 0.003(4) 0.031(6) 0.015(5)
C98 0.075(8) 0.120(12) 0.110(11) -0.030(9) 0.046(8) -0.026(8)
C99 0.078(8) 0.088(9) 0.133(12) 0.010(8) 0.065(8) 0.026(7)

loop_
_atom_site_label
_atom_site_type_symbol
_atom_site_thermal_displace_type
_atom_site_fract_x
_atom_site_fract_y
_atom_site_fract_z
_atom_site_occupancy
_atom_site_U_iso_or_equiv
Cr43 Cr Uani 0.46341(12) -0.15921(3) 0.37268(9) 1.000 0.0408(4)
S46 S Uani 0.3212(3) -0.05810(7) 0.2996(2) 1.000 0.0924(15)
S49 S Uani 0.8250(2) -0.14848(6) 0.2733(2) 1.000 0.0705(10)
S63 S Uani 0.6054(3) -0.09055(9) 0.5862(3) 1.000 0.1050(17)
S66 S Uani 0.1562(3) -0.20200(10) 0.4931(2) 1.000 0.1009(14)
N44 N Uani 0.3990(7) -0.11798(19) 0.3332(5) 1.000 0.055(3)
N47 N Uani 0.6102(6) -0.15250(16) 0.3263(5) 1.000 0.048(3)
N65 N Uani 0.5385(8) -0.1420(2) 0.4845(5) 1.000 0.065(3)
N68 N Uani 0.3185(7) -0.17077(19) 0.4173(5) 1.000 0.054(3)
N91 N Uani 0.5158(6) -0.20430(17) 0.4013(5) 1.000 0.044(2)
N98 N Uani 0.3985(6) -0.18092(15) 0.2598(4) 1.000 0.040(2)
C45 C Uani 0.3659(8) -0.0931(2) 0.3197(6) 1.000 0.052(3)
C48 C Uani 0.6991(7) -0.15067(18) 0.3030(5) 1.000 0.041(3)
C64 C Uani 0.5666(9) -0.1204(3) 0.5266(7) 1.000 0.063(4)
C67 C Uani 0.2509(8) -0.1846(2) 0.4489(5) 1.000 0.053(3)
C85 C Uani 0.4259(11) -0.2626(3) 0.1924(8) 1.000 0.073(4)
C86 C Uani 0.4880(10) -0.2743(2) 0.2649(9) 1.000 0.069(4)
C87 C Uani 0.5164(8) -0.2557(2) 0.3393(8) 1.000 0.061(4)
C88 C Uani 0.5680(10) -0.2671(3) 0.4184(9) 1.000 0.077(5)
C89 C Uani 0.5900(10) -0.2479(3) 0.4867(8) 1.000 0.075(5)
C90 C Uani 0.5666(9) -0.2160(3) 0.4769(7) 1.000 0.065(4)
C92 C Uani 0.4887(7) -0.2243(2) 0.3356(6) 1.000 0.047(3)
C93 C Uani 0.4247(7) -0.2117(2) 0.2579(5) 1.000 0.043(3)
C94 C Uani 0.3912(8) -0.2307(2) 0.1867(7) 1.000 0.055(4)
C95 C Uani 0.3230(9) -0.2166(3) 0.1139(7) 1.000 0.061(4)
C96 C Uani 0.2962(9) -0.1861(3) 0.1153(6) 1.000 0.058(4)
C97 C Uani 0.3348(7) -0.1693(2) 0.1896(6) 1.000 0.048(3)
Cr50 Cr Uani 0.92630(11) -0.31965(3) 0.47401(9) 1.000 0.0390(4)
S53 S Uani 0.5683(2) -0.32867(7) 0.5764(2) 1.000 0.0815(13)
S56 S Uani 0.7090(3) -0.33800(10) 0.2015(2) 1.000 0.1064(15)
S59 S Uani 1.1343(2) -0.40063(6) 0.62012(19) 1.000 0.0663(9)
S60 S Uani 1.2655(2) -0.28941(7) 0.36495(19) 1.000 0.0710(10)
N51 N Uani 0.7760(6) -0.32723(17) 0.5138(5) 1.000 0.049(3)
N54 N Uani 0.8557(7) -0.33122(18) 0.3560(5) 1.000 0.056(3)
N57 N Uani 0.9895(7) -0.36161(17) 0.5089(5) 1.000 0.052(3)
N62 N Uani 1.0765(6) -0.30866(18) 0.4367(5) 1.000 0.050(3)
N75 N Uani 0.8824(6) -0.27298(15) 0.4532(4) 1.000 0.040(2)
N84 N Uani 0.9841(6) -0.30137(16) 0.5951(4) 1.000 0.043(3)
C52 C Uani 0.6902(7) -0.3280(2) 0.5416(6) 1.000 0.047(3)
C55 C Uani 0.7929(9) -0.3338(2) 0.2914(6) 1.000 0.054(3)
C58 C Uani 1.0485(9) -0.3784(2) 0.5557(6) 1.000 0.054(3)
C61 C Uani 1.1560(7) -0.3005(2) 0.4069(5) 1.000 0.042(3)
C71 C Uani 0.8911(8) -0.2228(2) 0.5253(7) 1.000 0.057(4)
C72 C Uani 0.8423(8) -0.2090(2) 0.4462(7) 1.000 0.058(4)
C73 C Uani 0.8179(8) -0.2273(2) 0.3745(7) 1.000 0.057(3)
C74 C Uani 0.8375(8) -0.2595(2) 0.3799(6) 1.000 0.049(3)
C76 C Uani 0.9113(7) -0.25464(19) 0.5231(6) 1.000 0.043(3)
C77 C Uani 0.9655(7) -0.2702(2) 0.5995(5) 1.000 0.042(3)
C78 C Uani 0.9960(8) -0.2531(2) 0.6756(6) 1.000 0.058(4)
C79 C Uani 0.9710(10) -0.2207(2) 0.6747(7) 1.000 0.068(4)
C80 C Uani 0.9190(10) -0.2063(2) 0.6022(8) 1.000 0.068(4)
C81 C Uani 1.0480(10) -0.2692(3) 0.7478(7) 1.000 0.065(4)
C82 C Uani 1.0636(9) -0.3008(3) 0.7446(6) 1.000 0.064(4)
C83 C Uani 1.0313(8) -0.3159(2) 0.6663(6) 1.000 0.049(3)
Se1 Se Uani 0.28798(8) -0.05624(2) 0.93950(6) 1.000 0.0455(3)
Se4 Se Uani 0.50844(8) -0.05556(2) 0.84852(6) 1.000 0.0453(3)
Se7 Se Uani 0.50901(8) 0.02330(2) 0.85345(6) 1.000 0.0425(3)
Se10 Se Uani 0.28941(8) 0.02225(2) 0.94581(6) 1.000 0.0411(3)
C2 C Uani 0.3524(8) -0.0943(2) 0.9139(5) 1.000 0.045(3)
C3 C Uani 0.4478(8) -0.09438(19) 0.8756(5) 1.000 0.042(3)
C5 C Uani 0.3984(7) -0.03301(19) 0.8960(5) 1.000 0.039(3)
C6 C Uani 0.3999(7) -0.00012(18) 0.8998(5) 1.000 0.035(2)
C8 C Uani 0.4468(7) 0.06136(18) 0.8822(5) 1.000 0.038(2)
C9 C Uani 0.3499(7) 0.06064(18) 0.9190(5) 1.000 0.040(3)
C11 C Uani 0.2903(8) 0.0890(2) 0.9462(6) 1.000 0.055(3)
C12 C Uani 0.5090(7) 0.0899(2) 0.8601(5) 1.000 0.046(3)
C13 C Uani 0.5100(10) -0.1217(2) 0.8493(7) 1.000 0.064(4)
C14 C Uani 0.2900(10) -0.1226(2) 0.9379(6) 1.000 0.064(4)
Se15 Se Uani 0.32579(9) -0.07480(2) 0.64608(6) 1.000 0.0496(3)
Se17 Se Uani 0.10553(9) -0.07911(2) 0.73566(6) 1.000 0.0502(3)
Se23 Se Uani 0.31104(8) 0.00371(2) 0.65339(6) 1.000 0.0451(3)
Se26 Se Uani 0.09523(8) -0.00151(2) 0.74842(6) 1.000 0.0415(3)
C16 C Uani 0.2106(7) -0.05437(19) 0.6921(5) 1.000 0.040(3)
C18 C Uani 0.1710(10) -0.1155(2) 0.7040(6) 1.000 0.057(3)
C19 C Uani 0.2671(9) -0.1144(2) 0.6670(6) 1.000 0.053(3)
C20 C Uani 0.3330(12) -0.1411(3) 0.6382(7) 1.000 0.075(4)
C21 C Uani 0.1106(12) -0.1456(3) 0.7218(7) 1.000 0.080(5)
C22 C Uani 0.2086(7) -0.02157(18) 0.6984(5) 1.000 0.038(3)
C24 C Uani 0.2428(7) 0.04031(19) 0.6847(5) 1.000 0.043(3)
C25 C Uani 0.1486(7) 0.03834(18) 0.7242(5) 1.000 0.041(3)
C27 C Uani 0.0812(8) 0.0639(2) 0.7544(6) 1.000 0.051(3)
C28 C Uani 0.2990(9) 0.0696(2) 0.6597(6) 1.000 0.054(3)
Se29 Se Uani -0.12812(9) 0.01242(2) 0.87441(7) 1.000 0.0525(3)
Se31 Se Uani -0.03879(9) -0.05167(2) 0.96166(7) 1.000 0.0560(4)
C30 C Uani -0.0300(8) -0.0079(2) 0.9688(6) 1.000 0.048(3)
C32 C Uani -0.1402(8) -0.0521(2) 0.8558(6) 1.000 0.052(3)
C33 C Uani -0.1768(8) -0.0254(2) 0.8193(6) 1.000 0.052(3)
C34 C Uani -0.2550(10) -0.0213(2) 0.7335(7) 1.000 0.062(4)
C35 C Uani -0.1740(10) -0.0849(2) 0.8195(8) 1.000 0.070(4)
Se36 Se Uani 0.11968(8) -0.03593(2) 0.44757(6) 1.000 0.0459(3)
Se39 Se Uani -0.09815(8) -0.04276(2) 0.54215(6) 1.000 0.0474(3)
C37 C Uani 0.0616(8) -0.0764(2) 0.4625(5) 1.000 0.047(3)
C38 C Uani -0.0324(8) -0.0790(2) 0.5029(5) 1.000 0.048(3)
C40 C Uani 0.0048(7) -0.0159(2) 0.4980(5) 1.000 0.039(2)
C41 C Uani -0.0880(10) -0.1095(2) 0.5228(7) 1.000 0.063(4)
C42 C Uani 0.1270(10) -0.1021(2) 0.4310(6) 1.000 0.061(4)
C98 C Uani 0.5775(12) 0.5135(4) 0.0567(9) 1.000 0.098(6)
C99 C Uani 0.5245(11) 0.4725(3) 0.0240(10) 1.000 0.094(6)
H851 H Uiso 0.40240 -0.27590 0.14050 1.000 0.0842
H861 H Uiso 0.51120 -0.29670 0.26490 1.000 0.0800
H881 H Uiso 0.58990 -0.28960 0.42530 1.000 0.0835
H891 H Uiso 0.62330 -0.25600 0.54480 1.000 0.0904
H901 H Uiso 0.58730 -0.20120 0.52640 1.000 0.0693
H951 H Uiso 0.29380 -0.22980 0.06290 1.000 0.0715
H961 H Uiso 0.25110 -0.17540 0.06400 1.000 0.0668
H971 H Uiso 0.31220 -0.14720 0.18980 1.000 0.0571
H721 H Uiso 0.82430 -0.18630 0.44140 1.000 0.0645
H731 H Uiso 0.78760 -0.21740 0.31830 1.000 0.0649
H741 H Uiso 0.81700 -0.27240 0.32730 1.000 0.0609
H791 H Uiso 0.99110 -0.20880 0.72860 1.000 0.0866
H801 H Uiso 0.90170 -0.18300 0.60300 1.000 0.0784
H811 H Uiso 1.07490 -0.25740 0.80170 1.000 0.0792
H821 H Uiso 1.09930 -0.31320 0.79760 1.000 0.0711
H831 H Uiso 1.04270 -0.33900 0.66400 1.000 0.0606
H111 H Uiso 0.22040 0.08280 0.97050 1.000 0.0650
H112 H Uiso 0.34750 0.10010 0.99130 1.000 0.0650
H113 H Uiso 0.26760 0.10310 0.89670 1.000 0.0650
H121 H Uiso 0.57800 0.08400 0.83460 1.000 0.0546
H122 H Uiso 0.53230 0.10280 0.91180 1.000 0.0546
H123 H Uiso 0.45220 0.10210 0.81680 1.000 0.0546
H131 H Uiso 0.57820 -0.11520 0.82390 1.000 0.0716
H132 H Uiso 0.53660 -0.13530 0.90040 1.000 0.0716
H133 H Uiso 0.45410 -0.13410 0.80640 1.000 0.0716
H141 H Uiso 0.22300 -0.11660 0.96510 1.000 0.0730
H142 H Uiso 0.34940 -0.13440 0.98250 1.000 0.0730
H143 H Uiso 0.26700 -0.13620 0.88850 1.000 0.0730
H201 H Uiso 0.40250 -0.13270 0.61460 1.000 0.0859
H202 H Uiso 0.36280 -0.15460 0.68840 1.000 0.0859
H203 H Uiso 0.28160 -0.15290 0.59390 1.000 0.0859
H211 H Uiso 0.04210 -0.14070 0.74890 1.000 0.0900
H212 H Uiso 0.16960 -0.15800 0.76290 1.000 0.0900
H213 H Uiso 0.08840 -0.15720 0.66840 1.000 0.0900
H271 H Uiso 0.01600 0.05470 0.78000 1.000 0.0569
H272 H Uiso 0.13490 0.07580 0.79870 1.000 0.0569
H273 H Uiso 0.04980 0.07750 0.70580 1.000 0.0569
H281 H Uiso 0.25780 0.08820 0.67970 1.000 0.0606
H282 H Uiso 0.38370 0.07040 0.68780 1.000 0.0606
H283 H Uiso 0.29360 0.07060 0.59700 1.000 0.0606
H341 H Uiso -0.27820 -0.04200 0.70670 1.000 0.0707
H342 H Uiso -0.32840 -0.00970 0.74060 1.000 0.0707
H343 H Uiso -0.21340 -0.00910 0.69370 1.000 0.0707
H351 H Uiso -0.13440 -0.10140 0.86060 1.000 0.0723
H352 H Uiso -0.26060 -0.08810 0.81260 1.000 0.0723
H353 H Uiso -0.14750 -0.08780 0.76370 1.000 0.0723
H411 H Uiso -0.04750 -0.12700 0.49880 1.000 0.0710
H412 H Uiso -0.08010 -0.11200 0.58590 1.000 0.0710
H413 H Uiso -0.17330 -0.10970 0.49670 1.000 0.0710
H421 H Uiso 0.19190 -0.09330 0.40470 1.000 0.0766
H422 H Uiso 0.15920 -0.11580 0.47970 1.000 0.0766
H423 H Uiso 0.07240 -0.11410 0.38750 1.000 0.0766
H981 H Uiso 0.66650 0.51810 0.05720 1.000 0.0600
H982 H Uiso 0.56960 0.52010 0.12050 1.000 0.0600

loop_
_atom_type_symbol
_atom_type_description
_atom_type_scat_dispersion_real
_atom_type_scat_dispersion_imag
_atom_type_scat_source
Se Se -0.7943 1.1372 'International Tables Vol C Tables 4.2.6.8 and 6.1.1.4'
S S 0.3331 0.5567 'International Tables Vol C Tables 4.2.6.8 and 6.1.1.4'
N N 0.0311 0.0180 'International Tables Vol C Tables 4.2.6.8 and 6.1.1.4'
Cr Cr -0.1635 2.4439 'International Tables Vol C Tables 4.2.6.8 and 6.1.1.4'
H H 0.0000 0.0000 'International Tables Vol C Tables 4.2.6.8 and 6.1.1.4'
C C 0.0181 0.0091 'International Tables Vol C Tables 4.2.6.8 and 6.1.1.4'

loop_
_geom_angle_atom_site_label_1
_geom_angle_atom_site_label_2
_geom_angle_atom_site_label_3
_geom_angle
_geom_angle_site_symmetry_1
_geom_angle_site_symmetry_2
_geom_angle_site_symmetry_3
_geom_angle_publ_flag
C2 Se1 C5 93.8(4) . . . yes
C3 Se4 C5 93.6(4) . . . yes
C6 Se7 C8 93.6(3) . . . yes
C6 Se10 C9 93.4(3) . . . yes
C16 Se15 C19 93.2(4) . . . yes
C16 Se17 C18 93.5(4) . . . yes
C22 Se23 C24 93.8(4) . . . yes
C22 Se26 C25 93.2(3) . . . yes
C30 Se29 C33 93.4(4) . . . yes
C30 Se31 C32 94.7(4) . . . yes
C37 Se36 C40 94.4(4) . . . yes
C38 Se39 C40 93.9(4) . . . yes
N47 Cr43 N98 87.1(3) . . . yes
N44 Cr43 N47 92.9(3) . . . yes
N47 Cr43 N91 88.9(3) . . . yes
N44 Cr43 N98 94.0(3) . . . yes
N47 Cr43 N65 90.4(3) . . . yes
N44 Cr43 N65 91.9(3) . . . yes
N65 Cr43 N98 173.8(3) . . . yes
N68 Cr43 N91 85.4(3) . . . yes
N68 Cr43 N98 89.6(3) . . . yes
N91 Cr43 N98 79.3(3) . . . yes
N44 Cr43 N91 172.9(3) . . . yes
N44 Cr43 N68 92.5(3) . . . yes
N65 Cr43 N68 92.3(4) . . . yes
N65 Cr43 N91 95.0(3) . . . yes
N47 Cr43 N68 173.9(3) . . . yes
N54 Cr50 N84 171.1(3) . . . yes
N57 Cr50 N62 90.1(3) . . . yes
N75 Cr50 N84 79.3(3) . . . yes
N57 Cr50 N84 92.3(3) . . . yes
N62 Cr50 N75 85.7(3) . . . yes
N62 Cr50 N84 91.5(3) . . . yes
N54 Cr50 N75 92.4(3) . . . yes
N51 Cr50 N54 91.1(3) . . . yes
N51 Cr50 N57 93.6(3) . . . yes
N57 Cr50 N75 170.4(3) . . . yes
N54 Cr50 N62 91.0(3) . . . yes
N51 Cr50 N62 175.6(3) . . . yes
N51 Cr50 N84 85.8(3) . . . yes
N54 Cr50 N57 96.2(3) . . . yes
N51 Cr50 N75 90.4(3) . . . yes
Cr43 N44 C45 172.3(8) . . . yes
Cr43 N47 C48 174.5(7) . . . yes
Cr43 N65 C64 148.6(9) . . . yes
Cr43 N68 C67 161.9(8) . . . yes
C90 N91 C92 117.5(8) . . . yes
Cr43 N91 C90 128.2(7) . . . yes
Cr43 N91 C92 114.2(6) . . . yes
Cr43 N98 C97 129.3(6) . . . yes
Cr43 N98 C93 114.4(5) . . . yes
C93 N98 C97 116.3(7) . . . yes
Cr50 N51 C52 171.4(7) . . . yes
Cr50 N54 C55 163.9(8) . . . yes
Cr50 N57 C58 152.1(7) . . . yes
Cr50 N62 C61 171.9(7) . . . yes
C74 N75 C76 118.0(7) . . . yes
Cr50 N75 C76 114.3(5) . . . yes
Cr50 N75 C74 127.6(6) . . . yes
C77 N84 C83 117.8(7) . . . yes
Cr50 N84 C77 113.0(5) . . . yes
Cr50 N84 C83 129.2(6) . . . yes
S46 C45 N44 178.9(9) . . . yes
S49 C48 N47 178.3(8) . . . yes
S63 C64 N65 179.3(11) . . . yes
S66 C67 N68 177.4(9) . . . yes
C86 C85 C94 121.1(11) . . . no
C85 C86 C87 121.0(9) . . . no
C86 C87 C92 119.7(10) . . . no
C86 C87 C88 124.0(9) . . . no
C88 C87 C92 116.3(10) . . . no
C87 C88 C89 120.3(11) . . . no
C88 C89 C90 120.1(12) . . . no
N91 C90 C89 120.9(10) . . . yes
N91 C92 C87 124.6(9) . . . yes
C87 C92 C93 119.1(9) . . . no
N91 C92 C93 116.3(8) . . . yes
N98 C93 C92 115.7(7) . . . yes
C92 C93 C94 120.5(8) . . . no
N98 C93 C94 123.8(8) . . . yes
C93 C94 C95 116.7(9) . . . no
C85 C94 C93 118.4(9) . . . no
C85 C94 C95 125.0(10) . . . no
C94 C95 C96 119.9(10) . . . no
C95 C96 C97 118.5(9) . . . no
N98 C97 C96 124.8(9) . . . yes
C86 C85 H851 121.37 . . . no
C94 C85 H851 117.55 . . . no
C85 C86 H861 117.63 . . . no
C87 C86 H861 121.29 . . . no
C89 C88 H881 119.52 . . . no
C87 C88 H881 120.19 . . . no
C88 C89 H891 121.18 . . . no
C90 C89 H891 118.68 . . . no
N91 C90 H901 118.08 . . . no
C89 C90 H901 121.04 . . . no
C94 C95 H951 118.77 . . . no
C96 C95 H951 121.26 . . . no
C95 C96 H961 121.51 . . . no
C97 C96 H961 119.93 . . . no
N98 C97 H971 118.06 . . . no
C96 C97 H971 117.18 . . . no
S53 C52 N51 177.7(9) . . . yes
S56 C55 N54 178.4(9) . . . yes
S59 C58 N57 177.7(9) . . . yes
S60 C61 N62 179.5(8) . . . yes
C72 C71 C76 115.7(9) . . . no
C76 C71 C80 120.4(9) . . . no
C72 C71 C80 123.9(8) . . . no
C71 C72 C73 119.3(8) . . . no
C72 C73 C74 120.4(9) . . . no
N75 C74 C73 121.4(9) . . . yes
C71 C76 C77 119.3(8) . . . no
N75 C76 C77 115.6(7) . . . yes
N75 C76 C71 125.0(9) . . . yes
N84 C77 C78 122.7(7) . . . yes
N84 C77 C76 117.8(7) . . . yes
C76 C77 C78 119.5(8) . . . no
C77 C78 C81 117.3(9) . . . no
C77 C78 C79 118.8(9) . . . no
C79 C78 C81 123.8(9) . . . no
C78 C79 C80 121.1(9) . . . no
C71 C80 C79 120.8(8) . . . no
C78 C81 C82 120.3(10) . . . no
C81 C82 C83 118.5(9) . . . no
N84 C83 C82 123.3(9) . . . yes
C71 C72 H721 121.57 . . . no
C73 C72 H721 119.10 . . . no
C74 C73 H731 120.29 . . . no
C72 C73 H731 119.26 . . . no
C73 C74 H741 119.01 . . . no
N75 C74 H741 119.63 . . . no
C78 C79 H791 118.69 . . . no
C80 C79 H791 120.22 . . . no
C71 C80 H801 119.38 . . . no
C79 C80 H801 119.79 . . . no
C78 C81 H811 118.91 . . . no
C82 C81 H811 120.75 . . . no
C83 C82 H821 120.00 . . . no
C81 C82 H821 121.53 . . . no
N84 C83 H831 118.23 . . . no
C82 C83 H831 118.42 . . . no
Se1 C2 C14 115.4(7) . . . yes
C3 C2 C14 125.4(8) . . . no
Se1 C2 C3 119.1(7) . . . yes
Se4 C3 C13 115.0(7) . . . yes
Se4 C3 C2 117.7(6) . . . yes
C2 C3 C13 127.3(8) . . . no
Se4 C5 C6 122.3(6) . . . yes
Se1 C5 Se4 115.7(4) . . . yes
Se1 C5 C6 122.0(6) . . . yes
Se7 C6 Se10 115.8(4) . . . yes
Se7 C6 C5 121.9(6) . . . yes
Se10 C6 C5 122.2(6) . . . yes
C9 C8 C12 126.1(7) . . . no
Se7 C8 C9 117.8(6) . . . yes
Se7 C8 C12 116.1(6) . . . yes
Se10 C9 C8 119.3(6) . . . yes
Se10 C9 C11 116.4(6) . . . yes
C8 C9 C11 124.2(7) . . . no
C9 C11 H113 109.94 . . . no
H112 C11 H113 109.05 . . . no
H111 C11 H112 109.28 . . . no
H111 C11 H113 110.55 . . . no
C9 C11 H112 108.20 . . . no
C9 C11 H111 109.79 . . . no
H121 C12 H122 111.12 . . . no
C8 C12 H121 109.86 . . . no
H122 C12 H123 109.05 . . . no
C8 C12 H123 107.67 . . . no
H121 C12 H123 109.25 . . . no
C8 C12 H122 109.83 . . . no
C3 C13 H133 109.04 . . . no
H132 C13 H133 108.09 . . . no
C3 C13 H132 109.36 . . . no
C3 C13 H131 110.63 . . . no
H131 C13 H133 109.77 . . . no
H131 C13 H132 109.89 . . . no
H141 C14 H142 107.97 . . . no
C2 C14 H143 111.01 . . . no
H141 C14 H143 112.51 . . . no
C2 C14 H141 110.36 . . . no
H142 C14 H143 108.33 . . . no
C2 C14 H142 106.38 . . . no
Se15 C16 Se17 116.2(4) . . . yes
Se15 C16 C22 121.6(6) . . . yes
Se17 C16 C22 122.1(6) . . . yes
Se17 C18 C19 119.8(7) . . . yes
Se17 C18 C21 116.7(8) . . . yes
C19 C18 C21 123.5(9) . . . no
Se15 C19 C20 115.1(8) . . . yes
C18 C19 C20 127.6(9) . . . no
Se15 C19 C18 117.3(7) . . . yes
Se23 C22 Se26 116.1(4) . . . yes
Se26 C22 C16 121.0(6) . . . yes
Se23 C22 C16 122.9(6) . . . yes
Se23 C24 C25 118.8(6) . . . yes
C25 C24 C28 126.6(8) . . . no
Se23 C24 C28 114.6(6) . . . yes
Se26 C25 C27 113.8(6) . . . yes
C24 C25 C27 128.1(8) . . . no
Se26 C25 C24 118.1(6) . . . yes
H201 C20 H203 109.95 . . . no
H202 C20 H203 110.85 . . . no
C19 C20 H201 108.56 . . . no
H201 C20 H202 108.48 . . . no
C19 C20 H203 109.87 . . . no
C19 C20 H202 109.08 . . . no
C18 C21 H211 109.10 . . . no
C18 C21 H213 109.47 . . . no
H211 C21 H213 112.07 . . . no
C18 C21 H212 106.79 . . . no
H212 C21 H213 109.78 . . . no
H211 C21 H212 109.48 . . . no
C25 C27 H272 108.25 . . . no
C25 C27 H273 109.36 . . . no
C25 C27 H271 108.34 . . . no
H272 C27 H273 110.46 . . . no
H271 C27 H273 110.60 . . . no
H271 C27 H272 109.78 . . . no
C24 C28 H282 110.10 . . . no
C24 C28 H283 110.32 . . . no
H281 C28 H282 107.99 . . . no
H281 C28 H283 109.30 . . . no
H282 C28 H283 109.62 . . . no
C24 C28 H281 109.47 . . . no
Se29 C30 C30 121.5(7) . . 3_557 yes
Se31 C30 C30 125.7(7) . . 3_557 yes
Se29 C30 Se31 112.8(5) . . . yes
C33 C32 C35 125.9(9) . . . no
Se31 C32 C33 119.2(7) . . . yes
Se31 C32 C35 114.9(7) . . . yes
C32 C33 C34 126.4(8) . . . no
Se29 C33 C34 113.8(6) . . . yes
Se29 C33 C32 119.8(7) . . . yes
C33 C34 H342 110.01 . . . no
C33 C34 H341 110.76 . . . no
H341 C34 H343 108.55 . . . no
C33 C34 H343 110.60 . . . no
H341 C34 H342 108.55 . . . no
H342 C34 H343 108.31 . . . no
C32 C35 H352 110.56 . . . no
C32 C35 H353 110.49 . . . no
H351 C35 H353 108.14 . . . no
H352 C35 H353 109.91 . . . no
H351 C35 H352 107.87 . . . no
C32 C35 H351 109.81 . . . no
Se36 C37 C38 117.6(7) . . . yes
Se36 C37 C42 115.7(7) . . . yes
C38 C37 C42 126.6(8) . . . no
Se39 C38 C37 119.2(7) . . . yes
Se39 C38 C41 115.9(7) . . . yes
C37 C38 C41 124.8(8) . . . no
Se36 C40 Se39 114.6(4) . . . yes
Se36 C40 C40 123.1(6) . . 3_556 yes
Se39 C40 C40 122.3(6) . . 3_556 yes
C38 C41 H411 109.30 . . . no
C38 C41 H412 109.47 . . . no
C38 C41 H413 110.04 . . . no
H411 C41 H412 109.58 . . . no
H411 C41 H413 109.16 . . . no
H412 C41 H413 109.28 . . . no
C37 C42 H421 108.93 . . . no
C37 C42 H422 109.04 . . . no
C37 C42 H423 108.87 . . . no
H421 C42 H422 110.15 . . . no
H421 C42 H423 109.85 . . . no
H422 C42 H423 109.98 . . . no
H981 C98 H982 100.66 . . . no
C99 C98 H981 119.59 3_665 . . no
C99 C98 H982 117.42 3_665 . . no

loop_
_geom_bond_atom_site_label_1
_geom_bond_atom_site_label_2
_geom_bond_distance
_geom_bond_site_symmetry_1
_geom_bond_site_symmetry_2
_geom_bond_publ_flag
Se1 C5 1.849(8) . . yes
Se1 C2 1.875(9) . . yes
Se4 C5 1.862(8) . . yes
Se4 C3 1.892(8) . . yes
Se7 C6 1.864(8) . . yes
Se7 C8 1.879(8) . . yes
Se10 C9 1.874(8) . . yes
Se10 C6 1.850(8) . . yes
Se15 C16 1.850(8) . . yes
Se15 C19 1.887(9) . . yes
Se17 C16 1.840(8) . . yes
Se17 C18 1.849(9) . . yes
Se23 C24 1.869(8) . . yes
Se23 C22 1.843(8) . . yes
Se26 C22 1.860(8) . . yes
Se26 C25 1.887(8) . . yes
Se29 C33 1.891(9) . . yes
Se29 C30 1.932(9) . . yes
Se31 C30 1.891(9) . . yes
Se31 C32 1.882(10) . . yes
Se36 C40 1.877(8) . . yes
Se36 C37 1.899(9) . . yes
Se39 C38 1.890(9) . . yes
Se39 C40 1.881(8) . . yes
Cr43 N44 1.987(8) . . yes
Cr43 N65 1.987(8) . . yes
Cr43 N91 2.063(8) . . yes
Cr43 N47 1.986(7) . . yes
Cr43 N98 2.051(7) . . yes
Cr43 N68 1.993(8) . . yes
Cr50 N57 1.994(8) . . yes
Cr50 N84 2.084(7) . . yes
Cr50 N75 2.087(7) . . yes
Cr50 N54 1.980(8) . . yes
Cr50 N62 1.988(7) . . yes
Cr50 N51 1.978(7) . . yes
S46 C45 1.609(9) . . yes
S49 C48 1.610(9) . . yes
S63 C64 1.616(13) . . yes
S66 C67 1.588(10) . . yes
S53 C52 1.602(9) . . yes
S56 C55 1.597(10) . . yes
S59 C58 1.615(10) . . yes
S60 C61 1.603(9) . . yes
N44 C45 1.147(12) . . yes
N47 C48 1.155(11) . . yes
N65 C64 1.161(15) . . yes
N68 C67 1.164(12) . . yes
N91 C92 1.350(12) . . yes
N91 C90 1.344(14) . . yes
N98 C97 1.328(11) . . yes
N98 C93 1.362(11) . . yes
N51 C52 1.155(11) . . yes
N54 C55 1.159(13) . . yes
N57 C58 1.171(12) . . yes
N62 C61 1.160(11) . . yes
N75 C74 1.328(11) . . yes
N75 C76 1.359(11) . . yes
N84 C83 1.328(11) . . yes
N84 C77 1.364(11) . . yes
C85 C86 1.349(18) . . no
C85 C94 1.431(16) . . no
C86 C87 1.421(17) . . no
C87 C92 1.390(12) . . no
C87 C88 1.388(18) . . no
C88 C89 1.355(19) . . no
C89 C90 1.405(18) . . no
C92 C93 1.436(12) . . no
C93 C94 1.398(13) . . no
C94 C95 1.422(15) . . no
C95 C96 1.352(18) . . no
C96 C97 1.394(14) . . no
C85 H851 1.0042 . . no
C86 H861 1.0020 . . no
C88 H881 1.0036 . . no
C89 H891 1.0021 . . no
C90 H901 1.0103 . . no
C95 H951 1.0017 . . no
C96 H961 1.0033 . . no
C97 H971 0.9879 . . no
C71 C80 1.405(16) . . no
C71 C76 1.393(12) . . no
C71 C72 1.420(15) . . no
C72 C73 1.376(15) . . no
C73 C74 1.406(12) . . no
C76 C77 1.436(12) . . no
C77 C78 1.410(12) . . no
C78 C81 1.389(15) . . no
C78 C79 1.426(12) . . no
C79 C80 1.357(16) . . no
C81 C82 1.376(18) . . no
C82 C83 1.399(14) . . no
C72 H721 1.0005 . . no
C73 H731 0.9992 . . no
C74 H741 0.9993 . . no
C79 H791 0.9926 . . no
C80 H801 1.0244 . . no
C81 H811 1.0003 . . no
C82 H821 1.0243 . . no
C83 H831 1.0057 . . no
C2 C14 1.500(13) . . no
C2 C3 1.349(13) . . no
C3 C13 1.477(13) . . no
C5 C6 1.419(11) . . no
C8 C12 1.497(12) . . no
C8 C9 1.351(12) . . no
C9 C11 1.503(12) . . no
C11 H111 0.9912 . . no
C11 H113 0.9943 . . no
C11 H112 1.0102 . . no
C12 H122 0.9917 . . no
C12 H121 0.9889 . . no
C12 H123 1.0146 . . no
C13 H131 0.9869 . . no
C13 H133 1.0099 . . no
C13 H132 1.0073 . . no
C14 H141 0.9851 . . no
C14 H143 0.9805 . . no
C14 H142 1.0339 . . no
C16 C22 1.418(11) . . no
C18 C21 1.523(16) . . no
C18 C19 1.345(15) . . no
C19 C20 1.495(16) . . no
C24 C25 1.351(12) . . no
C24 C28 1.504(12) . . no
C25 C27 1.477(12) . . no
C20 H201 1.0112 . . no
C20 H203 0.9833 . . no
C20 H202 1.0010 . . no
C21 H211 0.9880 . . no
C21 H213 0.9818 . . no
C21 H212 1.0138 . . no
C27 H273 0.9891 . . no
C27 H272 0.9986 . . no
C27 H271 0.9989 . . no
C28 H282 1.0065 . . no
C28 H281 1.0115 . . no
C28 H283 0.9903 . . no
C30 C30 1.303(13) . 3_557 no
C32 C33 1.326(12) . . no
C32 C35 1.552(13) . . no
C33 C34 1.515(15) . . no
C34 H341 1.0054 . . no
C34 H342 1.0087 . . no
C34 H343 1.0068 . . no
C35 H352 0.9993 . . no
C35 H353 0.9958 . . no
C35 H351 1.0206 . . no
C37 C38 1.360(13) . . no
C37 C42 1.477(13) . . no
C38 C41 1.520(13) . . no
C40 C40 1.377(12) . 3_556 no
C41 H411 0.9978 . . no
C41 H412 0.9988 . . no
C41 H413 1.0039 . . no
C42 H421 0.9954 . . no
C42 H422 0.9950 . . no
C42 H423 0.9986 . . no
C98 C99 1.70(2) . 3_665 no
C98 H981 1.0479 . . no
C98 H982 1.0735 . . no

loop_
_geom_contact_atom_site_label_1
_geom_contact_atom_site_label_2
_geom_contact_distance
_geom_contact_site_symmetry_1
_geom_contact_site_symmetry_2
_geom_contact_publ_flag
Se1 Se10 3.3841(19) . . no
Se1 Se17 3.691(2) . . no
Se1 Se31 3.864(2) . . no
Se1 Se7 3.970(2) . . no
Se4 Se15 3.636(2) . . no
Se4 C9 3.790(8) . . no
Se4 Se7 3.3995(19) . . no
Se4 Se10 3.955(2) . . no
Se7 S46 3.699(4) . . no
Se7 Se4 3.3995(19) . . no
Se7 C24 3.798(8) . . no
Se7 Se1 3.970(2) . . no
Se7 Se23 3.690(2) . . no
Se10 C30 3.555(10) . 3_557 no
Se10 Se4 3.955(2) . . no
Se10 Se29 3.966(2) . 3_557 no
Se10 Se31 3.695(2) . 3_557 no
Se10 C25 3.691(8) . . no
Se10 Se1 3.3841(19) . . no
Se10 Se26 3.683(2) . . no
Se15 Se36 3.989(2) . . no
Se15 Se23 3.3908(19) . . no
Se15 C3 3.781(8) . . no
Se15 Se4 3.636(2) . . no
Se15 S63 3.591(4) . . no
Se17 C38 3.776(8) . . no
Se17 C35 3.713(12) . . no
Se17 Se39 3.876(2) . . no
Se17 C2 3.726(9) . . no
Se17 Se26 3.3538(19) . . no
Se17 Se1 3.691(2) . . no
Se23 Se15 3.3908(19) . . no
Se23 C99 3.624(14) . 4_555 no
Se23 Se39 3.997(2) . 3_556 no
Se23 C98 3.749(14) . 4_555 no
Se23 Se7 3.690(2) . . no
Se26 Se36 3.985(2) . 3_556 no
Se26 Se10 3.683(2) . . no
Se26 Se17 3.3538(19) . . no
Se26 Se29 3.583(2) . . no
Se26 C33 3.669(10) . . no
Se29 S59 3.749(3) . . no
Se29 S46 3.799(4) . . no
Se29 Se26 3.583(2) . . no
Se29 Se10 3.966(2) . . no
Se29 Se31 3.418(2) . 3_557 no
Se31 Se29 3.418(2) . 3_557 no
Se31 C58 3.439(9) . . no
Se31 S59 3.589(3) . . no
Se31 Se10 3.695(2) . . no
Se31 Se1 3.864(2) . . no
Se36 Se15 3.989(2) . . no
Se36 S46 3.712(4) . . no
Se36 C25 3.773(8) . . no
Se36 Se26 3.985(2) . . no
Se36 Se39 3.4064(19) . 3_556 no
Se39 Se36 3.4064(19) . 3_556 no
Se39 Se17 3.876(2) . . no
Se39 Se23 3.997(2) . . no
Se39 C24 3.714(8) . . no
Se4 H352 3.1564 . 1_655 no
Se7 H342 3.1535 . 1_655 no
Se17 H412 3.2501 . . no
Se17 H353 3.0602 . . no
Se23 H982 3.2894 . 4_555 no
Se29 H271 3.0359 . . no
Se31 H111 2.8565 . . no
Se36 H343 3.2912 . 3_556 no
Se39 H283 3.1235 . . no
Se39 H981 2.9718 . . no
Se39 H343 3.2865 . . no
S46 Se36 3.712(4) . . no
S46 C34 3.527(9) . 3_556 no
S46 C99 3.332(15) . 2_645 no
S46 S59 3.728(5) . 4_444 no
S46 Se29 3.799(4) . 3_556 no
S46 Se7 3.699(4) . 3_656 no
S49 C82 3.612(12) . 4_544 no
S49 C83 3.514(10) . 4_544 no
S53 C88 3.656(14) . . no
S53 C97 3.496(9) . 4_545 no
S53 C96 3.373(11) . 4_545 no
S53 C95 3.578(12) . 4_545 no
S56 C80 3.656(12) . 4_544 no
S56 S63 3.679(6) . 4_544 no
S56 C64 3.481(12) . 4_544 no
S59 S46 3.728(5) . 4_645 no
S59 Se31 3.589(3) . 4_644 no
S59 Se29 3.749(3) . 2_646 no
S60 C87 3.334(10) . 1_655 no
S60 C88 3.591(12) . 1_655 no
S60 C86 3.316(13) . 1_655 no
S63 Se15 3.591(4) . . no
S63 S56 3.679(6) . 4_545 no
S63 C99 3.438(14) . 2_645 no
S63 C98 3.361(18) . 4_555 no
S66 C71 3.320(10) . 1_455 no
S66 C72 3.595(10) . 1_455 no
S66 C80 3.495(13) . 1_455 no
S46 H121 2.8321 . 3_656 no
S46 H421 2.8626 . . no
S46 H342 2.9954 . 3_556 no
S46 H343 3.1625 . 3_556 no
S49 H281 2.9107 . 3_656 no
S49 H721 3.1343 . . no
S49 H731 3.1030 . . no
S53 H881 2.9812 . . no
S53 H122 3.1920 . 2_646 no
S53 H142 3.1459 . 4_544 no
S53 H132 3.1692 . 4_544 no
S56 H801 3.0734 . 4_544 no
S56 H861 3.1965 . . no
S59 H831 2.9865 . . no
S59 H141 2.9255 . 4_644 no
S59 H971 2.9902 . 4_645 no
S59 H271 3.1944 . 2_646 no
S60 H212 2.8971 . 4_644 no
S60 H811 3.0322 . 4_544 no
S63 H982 3.1250 . 4_555 no
S63 H201 3.0632 . . no
S63 H341 2.9986 . 1_655 no
S66 H203 2.8923 . . no
S66 H821 3.1382 . 4_444 no
N44 H971 2.6503 . . no
N51 H881 2.8672 . . no
N54 H351 2.9066 . 4_644 no
N54 H741 2.6011 . . no
N57 H831 2.6279 . . no
N62 H961 2.6957 . 4_645 no
N65 H201 2.8354 . . no
N65 H901 2.6730 . . no
C2 Se17 3.726(9) . . no
C3 Se15 3.781(8) . . no
C5 C22 3.551(11) . . no
C9 Se4 3.790(8) . . no
C11 C52 3.587(12) . . no
C12 C45 3.424(12) . . no
C20 C67 3.539(14) . . no
C20 C64 3.592(17) . . no
C22 C5 3.551(11) . . no
C24 Se7 3.798(8) . . no
C24 Se39 3.714(8) . 3_556 no
C25 Se10 3.691(8) . . no
C25 Se36 3.773(8) . 3_556 no
C28 C48 3.543(12) . . no
C30 Se10 3.555(10) . . no
C33 Se26 3.669(10) . . no
C34 S46 3.527(9) . . no
C34 C98 3.152(18) . . no
C35 C55 3.545(12) . . no
C35 Se17 3.713(12) . . no
C38 Se17 3.776(8) . . no
C42 C45 3.551(15) . . no
C45 C12 3.424(12) . 3_656 no
C45 C42 3.551(15) . . no
C48 C28 3.543(12) . 3_656 no
C52 C88 3.434(16) . . no
C52 C11 3.587(12) . 2_646 no
C55 C74 3.501(12) . . no
C55 C35 3.545(12) . 4_644 no
C58 Se31 3.439(9) . 4_644 no
C58 C83 3.243(13) . . no
C61 C96 3.484(13) . 4_645 no
C64 S56 3.481(12) . 4_545 no
C64 C20 3.592(17) . . no
C67 C20 3.539(14) . . no
C71 S66 3.320(10) . 1_655 no
C72 C89 3.521(15) . . no
C72 S66 3.595(10) . 1_655 no
C72 C90 3.324(14) . . no
C73 C89 3.542(16) . . no
C73 C88 3.534(15) . . no
C74 C88 3.297(15) . . no
C74 C55 3.501(12) . . no
C80 S56 3.656(12) . 4_545 no
C80 S66 3.495(13) . 1_655 no
C82 S49 3.612(12) . 4_545 no
C83 C58 3.243(13) . . no
C83 S49 3.514(10) . 4_545 no
C83 C97 3.528(13) . 4_645 no
C83 C96 3.304(14) . 4_645 no
C86 S60 3.316(13) . 1_455 no
C87 S60 3.334(10) . 1_455 no
C88 S53 3.656(14) . . no
C88 C74 3.297(15) . . no
C88 C52 3.434(16) . . no
C88 C73 3.534(15) . . no
C88 S60 3.591(12) . 1_455 no
C89 C73 3.542(16) . . no
C89 C72 3.521(15) . . no
C90 C72 3.324(14) . . no
C95 S53 3.578(12) . 4_544 no
C96 C83 3.304(14) . 4_444 no
C96 C61 3.484(13) . 4_444 no
C96 S53 3.373(11) . 4_544 no
C97 C83 3.528(13) . 4_444 no
C97 S53 3.496(9) . 4_544 no
C98 C98 2.59(2) . 3_665 no
C98 C99 1.91(2) . . no
C98 S63 3.361(18) . . no
C98 Se23 3.749(14) . . no
C98 C34 3.152(18) . . no
C99 Se23 3.624(14) . . no
C99 S46 3.332(15) . . no
C99 S63 3.438(14) . . no
C99 C99 2.525(19) . 3_665 no
C99 C98 1.91(2) . . no
C2 H122 2.8898 . . no
C3 H112 2.9074 . . no
C8 H282 3.0806 . . no
C9 H272 2.9433 . . no
C11 H123 3.0643 . . no
C11 H272 2.7626 . . no
C11 H122 3.0041 . . no
C12 H113 3.0045 . . no
C12 H112 3.0629 . . no
C12 H282 2.9960 . . no
C13 H112 2.9323 . . no
C13 H143 3.0481 . . no
C13 H142 3.0977 . . no
C14 H132 3.0636 . . no
C14 H122 3.0009 . . no
C14 H133 3.0970 . . no
C18 H143 3.0892 . . no
C19 H422 3.0303 . . no
C19 H133 2.9484 . . no
C20 H212 3.0543 . . no
C20 H133 2.8187 . . no
C20 H213 3.0322 . . no
C21 H202 3.0799 . . no
C21 H143 2.9741 . . no
C21 H791 3.0651 . 1_455 no
C21 H203 3.0881 . . no
C27 H281 2.7420 . . no
C34 H981 2.8019 . . no
C34 H982 2.4729 . . no
C35 H341 2.7127 . . no
C37 H273 2.7684 . . no
C41 H423 3.0804 . . no
C41 H422 3.0663 . . no
C42 H411 2.6721 . . no
C42 H273 2.9215 . . no
C45 H282 3.0808 . 3_656 no
C45 H421 2.6110 . . no
C45 H121 2.6743 . 3_656 no
C48 H731 3.0487 . . no
C48 H281 2.7434 . 3_656 no
C48 H721 2.8676 . . no
C52 H881 2.6041 . . no
C52 H132 3.0582 . 4_544 no
C55 H351 3.0667 . 4_644 no
C55 H741 2.7115 . . no
C58 H831 2.4288 . . no
C58 H141 2.6833 . 4_644 no
C61 H961 2.7578 . 4_645 no
C61 H212 2.9327 . 4_644 no
C61 H143 3.0508 . 4_644 no
C61 H811 3.0620 . 4_544 no
C61 H951 3.0109 . 4_645 no
C64 H201 2.5998 . . no
C67 H203 2.6534 . . no
C67 H821 2.7291 . 4_444 no
C79 H213 3.0648 . 1_655 no
C80 H213 2.9545 . 1_655 no
C98 H341 2.9394 . . no
C98 H342 2.9488 . . no
C98 H343 2.9750 . . no
C99 H981 2.5588 . . no
C99 H982 2.5626 . . no
H111 Se31 2.8565 . 3_557 no
H112 C13 2.9323 . . no
H112 C3 2.9074 . . no
H112 C12 3.0629 . . no
H112 H132 2.5069 . . no
H113 C12 3.0045 . . no
H113 H272 2.3153 . . no
H121 C45 2.6743 . . no
H121 S46 2.8321 . . no
H122 C11 3.0041 . . no
H122 C2 2.8898 . . no
H122 C14 3.0009 . . no
H122 S53 3.1920 . . no
H122 H142 2.4032 . . no
H123 C11 3.0643 . . no
H123 H282 2.4812 . . no
H131 H352 2.2345 . 1_655 no
H132 C52 3.0582 . 4_545 no
H132 H112 2.5069 . . no
H132 S53 3.1692 . 4_545 no
H132 C14 3.0636 . . no
H133 H202 2.1792 . . no
H133 C20 2.8187 . . no
H133 C14 3.0970 . . no
H133 C19 2.9484 . . no
H141 S59 2.9255 . . no
H141 C58 2.6833 . . no
H142 S53 3.1459 . 4_545 no
H142 H961 2.5697 . . no
H142 H122 2.4032 . . no
H142 C13 3.0977 . . no
H143 H212 2.3200 . . no
H143 C61 3.0508 . . no
H143 C13 3.0481 . . no
H143 C18 3.0892 . . no
H143 C21 2.9741 . . no
H201 N65 2.8354 . . no
H201 S63 3.0632 . . no
H201 C64 2.5998 . . no
H202 C21 3.0799 . . no
H202 H133 2.1792 . . no
H203 C21 3.0881 . . no
H203 C67 2.6534 . . no
H203 S66 2.8923 . . no
H212 C61 2.9327 . . no
H212 C20 3.0543 . . no
H212 H143 2.3200 . . no
H212 S60 2.8971 . . no
H213 H801 2.4948 . 1_455 no
H213 C80 2.9545 . 1_455 no
H213 C79 3.0648 . 1_455 no
H213 C20 3.0322 . . no
H271 S59 3.1944 . . no
H271 Se29 3.0359 . . no
H272 C11 2.7626 . . no
H272 C9 2.9433 . . no
H272 H113 2.3153 . . no
H273 H423 2.4451 . 3_556 no
H273 C37 2.7684 . 3_556 no
H273 H281 2.5542 . . no
H273 C42 2.9215 . 3_556 no
H281 C48 2.7434 . . no
H281 H273 2.5542 . . no
H281 S49 2.9107 . . no
H281 C27 2.7420 . . no
H282 C8 3.0806 . . no
H282 H123 2.4812 . . no
H282 C45 3.0808 . . no
H282 C12 2.9960 . . no
H283 Se39 3.1235 . 3_556 no
H283 H413 2.5090 . 3_556 no
H341 H982 2.2480 . . no
H341 S63 2.9986 . . no
H341 H981 2.5719 . . no
H341 H352 2.5910 . . no
H341 H353 2.5574 . . no
H341 C98 2.9394 . . no
H341 C35 2.7127 . . no
H342 S46 2.9954 . . no
H342 H982 2.1166 . . no
H342 C98 2.9488 . . no
H342 Se7 3.1535 . . no
H343 Se39 3.2865 . . no
H343 S46 3.1625 . . no
H343 C98 2.9750 . . no
H343 Se36 3.2912 . 3_556 no
H343 H981 2.4030 . . no
H351 C55 3.0667 . . no
H351 N54 2.9066 . . no
H352 Se4 3.1564 . . no
H352 H341 2.5910 . . no
H352 H131 2.2345 . . no
H353 Se17 3.0602 . . no
H353 H341 2.5574 . . no
H411 C42 2.6721 . . no
H411 H422 2.5097 . . no
H411 H423 2.4925 . . no
H412 Se17 3.2501 . . no
H413 H283 2.5090 . . no
H421 S46 2.8626 . . no
H421 C45 2.6110 . . no
H422 C19 3.0303 . . no
H422 C41 3.0663 . . no
H422 H411 2.5097 . . no
H423 C41 3.0804 . . no
H423 H411 2.4925 . . no
H423 H273 2.4451 . . no
H721 C48 2.8676 . . no
H721 H801 2.5796 . . no
H721 S49 3.1343 . . no
H731 S49 3.1030 . . no
H731 C48 3.0487 . . no
H741 C55 2.7115 . . no
H741 N54 2.6011 . . no
H791 H811 2.5094 . . no
H791 C21 3.0651 . 1_655 no
H801 H721 2.5796 . . no
H801 S56 3.0734 . 4_545 no
H801 H213 2.4948 . 1_655 no
H811 H791 2.5094 . . no
H811 C61 3.0620 . 4_545 no
H811 S60 3.0322 . 4_545 no
H821 S66 3.1382 . 4_645 no
H821 C67 2.7291 . 4_645 no
H831 C58 2.4288 . . no
H831 N57 2.6279 . . no
H831 S59 2.9865 . . no
H851 H951 2.5542 . . no
H861 S56 3.1965 . . no
H861 H881 2.5787 . . no
H881 N51 2.8672 . . no
H881 S53 2.9812 . . no
H881 C52 2.6041 . . no
H881 H861 2.5787 . . no
H901 N65 2.6730 . . no
H951 C61 3.0109 . 4_444 no
H951 H851 2.5542 . . no
H961 N62 2.6957 . 4_444 no
H961 H142 2.5697 . 1_554 no
H961 C61 2.7578 . 4_444 no
H971 S59 2.9902 . 4_444 no
H971 N44 2.6503 . . no
H981 C99 2.5588 . . no
H981 Se39 2.9718 . . no
H981 C34 2.8019 . . no
H981 H341 2.5719 . . no
H981 H343 2.4030 . . no
H982 C99 2.5626 . . no
H982 Se23 3.2894 . . no
H982 S63 3.1250 . . no
H982 C34 2.4729 . . no
H982 H341 2.2480 . . no
H982 H342 2.1166 . . no

loop_
_geom_hbond_atom_site_label_D
_geom_hbond_atom_site_label_H
_geom_hbond_atom_site_label_A
_geom_hbond_distance_DH
_geom_hbond_distance_HA
_geom_hbond_distance_DA
_geom_hbond_angle_DHA
_geom_hbond_site_symmetry_A
_geom_hbond_publ_flag
C11 H111 Se31 0.9912 2.8565 3.830(9) 167.56 3_557 yes
C12 H121 S46 0.9889 2.8321 3.729(9) 151.21 . yes
C42 H421 S46 0.9954 2.8626 3.825(11) 162.76 . yes
C74 H741 N54 0.9993 2.6011 3.126(12) 112.70 . yes
C83 H831 N57 1.0057 2.6279 3.159(12) 112.96 . yes
C98 H981 Se39 1.0479 2.9718 4.005(15) 168.73 . yes

loop_
_geom_torsion_atom_site_label_1
_geom_torsion_atom_site_label_2
_geom_torsion_atom_site_label_3
_geom_torsion_atom_site_label_4
_geom_torsion
_geom_torsion_site_symmetry_1
_geom_torsion_site_symmetry_2
_geom_torsion_site_symmetry_3
_geom_torsion_site_symmetry_4
_geom_torsion_publ_flag
C5 Se1 C2 C3 -0.4(7) . . . . no
C5 Se1 C2 C14 -179.7(7) . . . . no
C2 Se1 C5 Se4 1.7(5) . . . . no
C2 Se1 C5 C6 -177.4(7) . . . . no
C3 Se4 C5 Se1 -2.1(5) . . . . no
C3 Se4 C5 C6 177.0(7) . . . . no
C5 Se4 C3 C13 -179.9(7) . . . . no
C5 Se4 C3 C2 1.9(7) . . . . no
C8 Se7 C6 C5 178.2(7) . . . . no
C6 Se7 C8 C9 -3.2(7) . . . . no
C8 Se7 C6 Se10 1.3(5) . . . . no
C6 Se7 C8 C12 178.1(6) . . . . no
C9 Se10 C6 C5 -176.7(7) . . . . no
C6 Se10 C9 C8 -2.6(7) . . . . no
C9 Se10 C6 Se7 0.2(5) . . . . no
C6 Se10 C9 C11 -178.4(6) . . . . no
C16 Se15 C19 C18 0.3(8) . . . . no
C16 Se15 C19 C20 179.1(8) . . . . no
C19 Se15 C16 C22 177.6(7) . . . . no
C19 Se15 C16 Se17 1.7(5) . . . . no
C18 Se17 C16 C22 -178.5(7) . . . . no
C16 Se17 C18 C21 -176.9(8) . . . . no
C18 Se17 C16 Se15 -2.5(5) . . . . no
C16 Se17 C18 C19 2.9(9) . . . . no
C22 Se23 C24 C25 -1.5(7) . . . . no
C24 Se23 C22 Se26 0.4(4) . . . . no
C22 Se23 C24 C28 -179.6(6) . . . . no
C24 Se23 C22 C16 177.2(7) . . . . no
C25 Se26 C22 C16 -176.6(7) . . . . no
C25 Se26 C22 Se23 0.3(5) . . . . no
C22 Se26 C25 C24 -1.4(7) . . . . no
C22 Se26 C25 C27 -179.7(6) . . . . no
C33 Se29 C30 Se31 -3.0(5) . . . . no
C30 Se29 C33 C34 -176.5(7) . . . . no
C33 Se29 C30 C30 179.9(10) . . . 3_557 no
C30 Se29 C33 C32 2.3(9) . . . . no
C30 Se31 C32 C35 179.0(7) . . . . no
C32 Se31 C30 Se29 2.8(5) . . . . no
C30 Se31 C32 C33 -1.4(9) . . . . no
C32 Se31 C30 C30 179.7(9) . . . 3_557 no
C37 Se36 C40 Se39 3.6(5) . . . . no
C37 Se36 C40 C40 -175.9(7) . . . 3_556 no
C40 Se36 C37 C38 -1.9(7) . . . . no
C40 Se36 C37 C42 -179.9(7) . . . . no
C38 Se39 C40 Se36 -3.7(5) . . . . no
C38 Se39 C40 C40 175.7(7) . . . 3_556 no
C40 Se39 C38 C41 -179.7(7) . . . . no
C40 Se39 C38 C37 2.6(7) . . . . no
N98 Cr43 N91 C90 -173.4(8) . . . . no
N68 Cr43 N65 C64 -104.5(17) . . . . no
N98 Cr43 N91 C92 2.7(6) . . . . no
N44 Cr43 N98 C93 179.4(6) . . . . no
N68 Cr43 N98 C93 -88.2(6) . . . . no
N44 Cr43 N65 C64 -12.0(17) . . . . no
N47 Cr43 N65 C64 81.0(17) . . . . no
N47 Cr43 N98 C97 -93.8(7) . . . . no
N68 Cr43 N91 C92 93.2(6) . . . . no
N91 Cr43 N65 C64 169.9(17) . . . . no
N47 Cr43 N91 C90 99.3(8) . . . . no
N47 Cr43 N91 C92 -84.5(6) . . . . no
N44 Cr43 N98 C97 -1.1(8) . . . . no
N47 Cr43 N98 C93 86.6(6) . . . . no
N68 Cr43 N91 C90 -82.9(8) . . . . no
N91 Cr43 N98 C93 -2.8(6) . . . . no
N91 Cr43 N98 C97 176.7(8) . . . . no
N65 Cr43 N91 C92 -174.9(6) . . . . no
N68 Cr43 N98 C97 91.3(8) . . . . no
N65 Cr43 N91 C90 9.0(9) . . . . no
N54 Cr50 N75 C76 177.2(6) . . . . no
N62 Cr50 N75 C74 83.5(8) . . . . no
N54 Cr50 N75 C74 -7.3(8) . . . . no
N75 Cr50 N84 C77 -0.1(6) . . . . no
N84 Cr50 N57 C58 -15.0(17) . . . . no
N84 Cr50 N75 C76 0.4(6) . . . . no
N51 Cr50 N84 C77 -91.2(6) . . . . no
N75 Cr50 N84 C83 177.5(8) . . . . no
N51 Cr50 N75 C76 86.1(6) . . . . no
N51 Cr50 N75 C74 -98.4(8) . . . . no
N62 Cr50 N84 C83 -97.2(8) . . . . no
N84 Cr50 N75 C74 175.9(8) . . . . no
N51 Cr50 N57 C58 -101.0(17) . . . . no
N57 Cr50 N84 C77 175.4(6) . . . . no
N51 Cr50 N84 C83 86.4(8) . . . . no
N62 Cr50 N57 C58 76.5(17) . . . . no
N54 Cr50 N57 C58 167.5(17) . . . . no
N62 Cr50 N75 C76 -92.0(6) . . . . no
N57 Cr50 N84 C83 -7.0(8) . . . . no
N62 Cr50 N84 C77 85.3(6) . . . . no
Cr43 N91 C92 C93 -2.2(9) . . . . no
Cr43 N91 C90 C89 175.8(8) . . . . no
C90 N91 C92 C93 174.3(8) . . . . no
C90 N91 C92 C87 -4.3(13) . . . . no
C92 N91 C90 C89 -0.2(14) . . . . no
Cr43 N91 C92 C87 179.1(7) . . . . no
C93 N98 C97 C96 -1.4(13) . . . . no
Cr43 N98 C97 C96 179.1(7) . . . . no
C97 N98 C93 C92 -177.1(7) . . . . no
Cr43 N98 C93 C94 -178.6(7) . . . . no
Cr43 N98 C93 C92 2.5(9) . . . . no
C97 N98 C93 C94 1.8(12) . . . . no
Cr50 N75 C76 C71 180.0(15) . . . . no
Cr50 N75 C76 C77 -0.7(9) . . . . no
C74 N75 C76 C71 4.0(13) . . . . no
Cr50 N75 C74 C73 -176.6(7) . . . . no
C74 N75 C76 C77 -176.7(8) . . . . no
C76 N75 C74 C73 -1.3(13) . . . . no
Cr50 N84 C77 C76 -0.3(9) . . . . no
C77 N84 C83 C82 -0.7(13) . . . . no
Cr50 N84 C77 C78 178.9(7) . . . . no
Cr50 N84 C83 C82 -178.2(7) . . . . no
C83 N84 C77 C76 -178.2(8) . . . . no
C83 N84 C77 C78 1.0(12) . . . . no
C94 C85 C86 C87 2.9(18) . . . . no
C86 C85 C94 C93 0.9(17) . . . . no
C86 C85 C94 C95 -178.1(11) . . . . no
C85 C86 C87 C92 -5.5(16) . . . . no
C85 C86 C87 C88 172.3(12) . . . . no
C88 C87 C92 N91 4.8(14) . . . . no
C86 C87 C92 C93 4.2(14) . . . . no
C86 C87 C88 C89 -178.6(11) . . . . no
C86 C87 C92 N91 -177.2(9) . . . . no
C88 C87 C92 C93 -173.8(9) . . . . no
C92 C87 C88 C89 -0.7(16) . . . . no
C87 C88 C89 C90 -3.5(18) . . . . no
C88 C89 C90 N91 4.0(17) . . . . no
N91 C92 C93 N98 -0.2(11) . . . . no
C87 C92 C93 N98 178.6(8) . . . . no
C87 C92 C93 C94 -0.4(13) . . . . no
N91 C92 C93 C94 -179.1(8) . . . . no
N98 C93 C94 C85 179.0(9) . . . . no
C92 C93 C94 C95 176.9(8) . . . . no
N98 C93 C94 C95 -1.9(13) . . . . no
C92 C93 C94 C85 -2.2(14) . . . . no
C85 C94 C95 C96 -179.4(11) . . . . no
C93 C94 C95 C96 1.6(15) . . . . no
C94 C95 C96 C97 -1.2(15) . . . . no
C95 C96 C97 N98 1.2(15) . . . . no
C72 C71 C80 C79 -176.6(10) . . . . no
C80 C71 C76 C77 -2.6(14) . . . . no
C80 C71 C76 N75 176.7(9) . . . . no
C80 C71 C72 C73 -179.8(10) . . . . no
C76 C71 C72 C73 0.4(13) . . . . no
C72 C71 C76 C77 177.1(8) . . . . no
C76 C71 C80 C79 3.1(16) . . . . no
C72 C71 C76 N75 -3.6(13) . . . . no
C71 C72 C73 C74 2.0(14) . . . . no
C72 C73 C74 N75 -1.7(14) . . . . no
C71 C76 C77 N84 -179.9(8) . . . . no
C71 C76 C77 C78 0.8(13) . . . . no
N75 C76 C77 N84 0.7(11) . . . . no
N75 C76 C77 C78 -178.6(8) . . . . no
N84 C77 C78 C79 -178.7(9) . . . . no
N84 C77 C78 C81 0.6(13) . . . . no
C76 C77 C78 C79 0.6(13) . . . . no
C76 C77 C78 C81 179.9(10) . . . . no
C77 C78 C79 C80 -0.1(16) . . . . no
C77 C78 C81 C82 -2.8(15) . . . . no
C81 C78 C79 C80 -179.4(11) . . . . no
C79 C78 C81 C82 176.5(10) . . . . no
C78 C79 C80 C71 -1.7(17) . . . . no
C78 C81 C82 C83 3.1(16) . . . . no
C81 C82 C83 N84 -1.4(15) . . . . no
Se1 C2 C3 C13 -179.1(7) . . . . no
Se1 C2 C3 Se4 -1.1(9) . . . . no
C14 C2 C3 C13 0.2(15) . . . . no
C14 C2 C3 Se4 178.2(7) . . . . no
Se1 C5 C6 Se7 -178.4(4) . . . . no
Se4 C5 C6 Se10 179.2(4) . . . . no
Se1 C5 C6 Se10 -1.7(10) . . . . no
Se4 C5 C6 Se7 2.5(10) . . . . no
Se7 C8 C9 C11 179.6(6) . . . . no
C12 C8 C9 C11 -1.8(13) . . . . no
Se7 C8 C9 Se10 4.1(9) . . . . no
C12 C8 C9 Se10 -177.3(6) . . . . no
Se17 C16 C22 Se26 -2.1(10) . . . . no
Se15 C16 C22 Se23 5.6(10) . . . . no
Se15 C16 C22 Se26 -177.8(4) . . . . no
Se17 C16 C22 Se23 -178.7(4) . . . . no
Se17 C18 C19 Se15 -2.2(11) . . . . no
Se17 C18 C19 C20 179.2(9) . . . . no
C21 C18 C19 C20 -1.0(17) . . . . no
C21 C18 C19 Se15 177.5(8) . . . . no
Se23 C24 C25 Se26 2.0(9) . . . . no
C28 C24 C25 C27 -2.1(14) . . . . no
Se23 C24 C25 C27 180(3) . . . . no
C28 C24 C25 Se26 179.9(8) . . . . no
Se29 C30 C30 Se29 -180.0(5) . . 3_557 3_557 no
Se29 C30 C30 Se31 -3.3(13) . . 3_557 3_557 no
Se31 C30 C30 Se31 180(3) . . 3_557 3_557 no
Se31 C30 C30 Se29 3.3(13) . . 3_557 3_557 no
Se31 C32 C33 Se29 -0.7(11) . . . . no
Se31 C32 C33 C34 178.0(8) . . . . no
C35 C32 C33 Se29 178.9(8) . . . . no
C35 C32 C33 C34 -2.5(16) . . . . no
Se36 C37 C38 Se39 -0.5(9) . . . . no
Se36 C37 C38 C41 -178.0(7) . . . . no
C42 C37 C38 Se39 177.3(7) . . . . no
C42 C37 C38 C41 -0.2(14) . . . . no
Se36 C40 C40 Se36 180.0(16) . . 3_556 3_556 no
Se36 C40 C40 Se39 -0.6(10) . . 3_556 3_556 no
Se39 C40 C40 Se36 0.6(10) . . 3_556 3_556 no
Se39 C40 C40 Se39 180.00(2) . . 3_556 3_556 no
